data_9001780
loop_
_publ_author_name
'Yang, H.'
'Evans, B. W.'

_publ_section_title
;X-ray structure refinements of tremolite at 140 and 295 K: Crystal chemistry
 and petrologic implications T = 295 K
;
_journal_name_full 'American Mineralogist'
_journal_page_first 1117
_journal_page_last 1125
_journal_volume 81
_journal_year 1996
_chemical_formula_sum 'Ca2 H2 Mg5 O24 Si8'
_chemical_name_mineral Tremolite
_space_group_IT_number 12
_symmetry_space_group_name_Hall '-C 2y'
_symmetry_space_group_name_H-M 'C 1 2/m 1'
_cell_angle_alpha 90
_cell_angle_beta 104.782
_cell_angle_gamma 90
_cell_length_a 9.8356
_cell_length_b 18.0557
_cell_length_c 5.2785
_cell_formula_units_Z 2
_cell_volume 906.377
_database_code_amcsd 0001836
_diffrn_ambient_temperature 295
_exptl_crystal_density_diffrn 2.977
_cod_original_formula_sum 'Mg5 Ca2 Si8 O24 H2'
_cod_database_code 9001780

loop_
_space_group_symop_operation_xyz
x,y,z
1/2+x,1/2+y,z
x,-y,z
1/2+x,1/2-y,z
-x,y,-z
1/2-x,1/2+y,-z
-x,-y,-z
1/2-x,1/2-y,-z

loop_
_atom_site_aniso_label
_atom_site_aniso_U_11
_atom_site_aniso_U_22
_atom_site_aniso_U_33
_atom_site_aniso_U_12
_atom_site_aniso_U_13
_atom_site_aniso_U_23
Mg1 0.00637 0.00595 0.00603 0.00000 0.00211 0.00000
Mg2 0.00586 0.00611 0.00629 0.00000 0.00165 0.00000
Mg3 0.00619 0.00578 0.00607 0.00000 0.00184 0.00000
Ca4 0.00999 0.00661 0.01044 0.00000 0.00637 0.00000
Si1 0.00463 0.00545 0.00487 -0.00043 0.00125 -0.00033
Si2 0.00463 0.00611 0.00476 -0.00061 0.00128 -0.00014
O1 0.00586 0.00727 0.00660 0.00035 0.00160 -0.00047
O2 0.00527 0.00925 0.00652 -0.00078 0.00157 0.00028
O3 0.00660 0.00842 0.00963 0.00000 0.00231 0.00000
O4 0.00916 0.00710 0.00920 -0.00278 0.00347 -0.00107
O5 0.00674 0.00958 0.00788 -0.00070 0.00180 0.00257
O6 0.00724 0.00974 0.00715 0.00035 0.00177 -0.00257
O7 0.00903 0.00595 0.01238 0.00000 0.00305 0.00000

loop_
_atom_site_label
_atom_site_fract_x
_atom_site_fract_y
_atom_site_fract_z
_atom_site_occupancy
_atom_site_U_iso_or_equiv
Mg1 0.00000 0.08769 0.50000 1.00000 ?
Mg2 0.00000 0.17653 0.00000 1.00000 ?
Mg3 0.00000 0.00000 0.00000 1.00000 ?
Ca4 0.00000 0.27812 0.50000 0.50000 ?
Ca4* 0.00000 0.26120 0.50000 0.50000 0.03420
Si1 0.28006 0.08408 0.29689 1.00000 ?
Si2 0.28825 0.17112 0.80447 1.00000 ?
O1 0.11186 0.08605 0.21749 1.00000 ?
O2 0.11871 0.17120 0.72414 1.00000 ?
O3 0.11036 0.00000 0.71619 1.00000 ?
O4 0.36531 0.24781 0.79313 1.00000 ?
O5 0.34592 0.13402 0.09930 1.00000 ?
O6 0.34355 0.11863 0.58847 1.00000 ?
O7 0.33662 0.00000 0.29264 1.00000 ?
H 0.20637 0.00000 0.77111 1.00000 0.02913

loop_
_cod_related_entry_id
_cod_related_entry_database
_cod_related_entry_code
1 AMCSD 0001836
